data_4128692
loop_
_publ_author_name
'Liu, Kanglei'
'Lalancette, Roger A.'
'J\"akle, Frieder'

_publ_section_title
;
 Tuning the Structure and Electronic Properties of B-N Fused
 Dipyridylanthracene and Implications on the Self-Sensitized Reactivity
 with Singlet Oxygen.
;
_journal_issue 18
_journal_name_full 'Journal of the American Chemical Society'
_journal_page_first 7453
_journal_page_last 7462
_journal_paper_doi 10.1021/jacs.9b01958
_journal_volume 141
_journal_year 2019
_chemical_formula_moiety 'C34 H38 B2 N2'
_chemical_formula_sum 'C34 H38 B2 N2'
_chemical_formula_weight 496.28
_space_group_crystal_system monoclinic
_space_group_IT_number 14
_space_group_name_Hall '-P 2ybc'
_space_group_name_H-M_alt 'P 1 21/c 1'
_atom_sites_solution_hydrogens geom
_atom_sites_solution_primary direct
_atom_sites_solution_secondary difmap
_audit_creation_method SHELXL-2017/1
_cell_angle_alpha 90
_cell_angle_beta 94.612(1)
_cell_angle_gamma 90
_cell_formula_units_Z 4
_cell_length_a 11.8361(2)
_cell_length_b 17.0449(3)
_cell_length_c 13.5799(2)
_cell_measurement_reflns_used 9526
_cell_measurement_temperature 100(2)
_cell_measurement_theta_max 66.64
_cell_measurement_theta_min 3.27
_cell_volume 2730.81(8)
_computing_cell_refinement 'APEX 2'
_computing_data_collection 'APEX 2 (Bruker, 2006)'
_computing_data_reduction 'SAINT (Bruker, 2005)'
_computing_molecular_graphics SHELXTL
_computing_publication_material SHELXTL
_computing_structure_refinement 'SHELXL-2016/6 (Sheldrick, 2016)'
_computing_structure_solution 'SHELXL-2016/6 (Sheldrick, 2016)'
_diffrn_ambient_temperature 100(2)
_diffrn_measured_fraction_theta_full 0.976
_diffrn_measured_fraction_theta_max 0.976
_diffrn_measurement_device_type 'Bruker SMART CCD Apex-II area-detector'
_diffrn_measurement_method '\f and \w'
_diffrn_radiation_monochromator graphite
_diffrn_radiation_source 'fine-focus sealed tube'
_diffrn_radiation_type CuK\a
_diffrn_radiation_wavelength 1.54178
_diffrn_reflns_av_R_equivalents 0.0459
_diffrn_reflns_av_unetI/netI 0.0250
_diffrn_reflns_Laue_measured_fraction_full 0.976
_diffrn_reflns_Laue_measured_fraction_max 0.976
_diffrn_reflns_limit_h_max 14
_diffrn_reflns_limit_h_min -14
_diffrn_reflns_limit_k_max 20
_diffrn_reflns_limit_k_min -20
_diffrn_reflns_limit_l_max 16
_diffrn_reflns_limit_l_min -16
_diffrn_reflns_number 42701
_diffrn_reflns_point_group_measured_fraction_full 0.976
_diffrn_reflns_point_group_measured_fraction_max 0.976
_diffrn_reflns_theta_full 66.652
_diffrn_reflns_theta_max 66.652
_diffrn_reflns_theta_min 3.746
_exptl_absorpt_coefficient_mu 0.514
_exptl_absorpt_correction_T_max 0.923
_exptl_absorpt_correction_T_min 0.823
_exptl_absorpt_correction_type numerical
_exptl_absorpt_process_details
;
 SADABS 2016/2: Krause, L., Herbst-Irmer, R., Sheldrick G.M. & Stalke D.,
 J. Appl. Cryst. 48 (2015) 3-10
;
_exptl_crystal_colour red
_exptl_crystal_density_diffrn 1.207
_exptl_crystal_description needle
_exptl_crystal_F_000 1064
_exptl_crystal_size_max 0.524
_exptl_crystal_size_mid 0.322
_exptl_crystal_size_min 0.214
_refine_diff_density_max 0.263
_refine_diff_density_min -0.196
_refine_diff_density_rms 0.036
_refine_ls_extinction_coef 0.00135(14)
_refine_ls_extinction_expression Fc^*^=kFc[1+0.001xFc^2^\l^3^/sin(2\q)]^-1/4^
_refine_ls_extinction_method 'SHELXL-2017/1 (Sheldrick 2017)'
_refine_ls_goodness_of_fit_ref 1.028
_refine_ls_hydrogen_treatment constr
_refine_ls_matrix_type full
_refine_ls_number_parameters 350
_refine_ls_number_reflns 4714
_refine_ls_number_restraints 0
_refine_ls_restrained_S_all 1.028
_refine_ls_R_factor_all 0.0434
_refine_ls_R_factor_gt 0.0373
_refine_ls_shift/su_max 0.000
_refine_ls_shift/su_mean 0.000
_refine_ls_structure_factor_coef Fsqd
_refine_ls_weighting_details 'w=1/[\s^2^(Fo^2^)+(0.0378P)^2^+1.4403P] where P=(Fo^2^+2Fc^2^)/3'
_refine_ls_weighting_scheme calc
_refine_ls_wR_factor_gt 0.0909
_refine_ls_wR_factor_ref 0.0951
_reflns_Friedel_coverage 0.000
_reflns_number_gt 4162
_reflns_number_total 4714
_reflns_threshold_expression 'I > 2\s(I)'
_cod_data_source_file ja9b01958_si_003.cif
_cod_data_source_block 181010RAL_KL_21_100K_0m_a
_cod_original_sg_symbol_H-M 'P 21/c'
_cod_database_code 4128692
_shelx_shelxl_version_number 2017/1
_shelx_space_group_comment
;
The symmetry employed for this shelxl refinement is uniquely defined
by the following loop, which should always be used as a source of
symmetry information in preference to the above space-group names.
They are only intended as comments.
;

loop_
_space_group_symop_operation_xyz
'x, y, z'
'-x, y+1/2, -z+1/2'
'-x, -y, -z'
'x, -y-1/2, z-1/2'

loop_
_atom_site_label
_atom_site_type_symbol
_atom_site_fract_x
_atom_site_fract_y
_atom_site_fract_z
_atom_site_U_iso_or_equiv
_atom_site_adp_type
_atom_site_occupancy
_atom_site_site_symmetry_order
_atom_site_calc_flag
_atom_site_refinement_flags_posn
_atom_site_refinement_flags_adp
N1 N 0.87083(9) 0.15130(6) 0.39542(9) 0.0183(3) Uani 1 1 d . .
N2 N 0.58494(9) 0.54192(6) 0.30690(9) 0.0206(3) Uani 1 1 d . .
C7 C 0.83835(11) 0.31605(7) 0.34379(9) 0.0156(3) Uani 1 1 d . .
C6 C 0.75423(11) 0.26907(7) 0.38325(9) 0.0157(3) Uani 1 1 d . .
C12 C 0.81551(11) 0.39786(7) 0.32596(10) 0.0167(3) Uani 1 1 d . .
C5 C 0.78729(11) 0.19449(7) 0.43338(10) 0.0171(3) Uani 1 1 d . .
C14 C 0.64017(11) 0.29485(7) 0.37398(10) 0.0168(3) Uani 1 1 d . .
C13 C 0.70620(11) 0.42791(7) 0.33901(10) 0.0165(3) Uani 1 1 d . .
C4 C 0.74112(11) 0.16876(8) 0.52061(10) 0.0207(3) Uani 1 1 d . .
C20 C 0.68575(11) 0.51313(8) 0.34803(10) 0.0183(3) Uani 1 1 d . .
C9 C 1.02446(11) 0.33031(8) 0.28780(10) 0.0210(3) Uani 1 1 d . .
H9 H 1.095787 0.309014 0.274381 0.025 Uiso 1 1 calc R U
C8 C 0.94350(11) 0.28110(7) 0.32129(10) 0.0171(3) Uani 1 1 d . .
C19 C 0.61547(11) 0.37498(8) 0.34641(10) 0.0173(3) Uani 1 1 d . .
C11 C 0.90373(11) 0.44427(8) 0.28993(10) 0.0197(3) Uani 1 1 d . .
H11 H 0.891579 0.498639 0.277842 0.024 Uiso 1 1 calc R U
C10 C 1.00499(12) 0.41144(8) 0.27274(11) 0.0218(3) Uani 1 1 d . .
H10 H 1.063433 0.443429 0.250316 0.026 Uiso 1 1 calc R U
C15 C 0.54642(11) 0.24421(8) 0.38599(10) 0.0210(3) Uani 1 1 d . .
H15 H 0.559443 0.190864 0.403713 0.025 Uiso 1 1 calc R U
C18 C 0.50102(11) 0.40225(8) 0.32596(10) 0.0199(3) Uani 1 1 d . .
C21 C 0.76083(11) 0.56372(8) 0.40355(11) 0.0212(3) Uani 1 1 d . .
C16 C 0.43829(12) 0.27179(9) 0.37224(11) 0.0255(3) Uani 1 1 d . .
H16 H 0.376824 0.237939 0.383328 0.031 Uiso 1 1 calc R U
C28 C 0.90039(12) 0.15473(8) 0.20816(11) 0.0232(3) Uani 1 1 d . .
H28A H 0.910276 0.097080 0.206494 0.028 Uiso 1 1 calc R U
H28B H 0.817948 0.165571 0.202003 0.028 Uiso 1 1 calc R U
C17 C 0.41601(11) 0.34994(8) 0.34176(11) 0.0247(3) Uani 1 1 d . .
H17 H 0.339491 0.366921 0.331827 0.030 Uiso 1 1 calc R U
C26 C 1.08254(11) 0.15707(8) 0.34467(11) 0.0211(3) Uani 1 1 d . .
H26A H 1.084437 0.099250 0.338113 0.025 Uiso 1 1 calc R U
H26B H 1.132443 0.179171 0.296531 0.025 Uiso 1 1 calc R U
C1 C 0.89208(11) 0.07784(8) 0.42889(11) 0.0236(3) Uani 1 1 d . .
H1 H 0.945801 0.046904 0.397899 0.028 Uiso 1 1 calc R U
C25 C 0.67161(12) 0.21985(9) 0.58356(11) 0.0254(3) Uani 1 1 d . .
H25A H 0.591406 0.205602 0.572238 0.038 Uiso 1 1 calc R U
H25B H 0.681560 0.275026 0.565897 0.038 Uiso 1 1 calc R U
H25C H 0.696757 0.212088 0.653408 0.038 Uiso 1 1 calc R U
C24 C 0.56686(12) 0.61968(8) 0.30413(12) 0.0278(3) Uani 1 1 d . .
H24 H 0.499171 0.638908 0.270175 0.033 Uiso 1 1 calc R U
C2 C 0.83974(12) 0.04618(8) 0.50527(12) 0.0282(3) Uani 1 1 d . .
H2 H 0.851856 -0.007025 0.524100 0.034 Uiso 1 1 calc R U
C3 C 0.76847(12) 0.09378(8) 0.55456(11) 0.0256(3) Uani 1 1 d . .
H3 H 0.737717 0.074917 0.612563 0.031 Uiso 1 1 calc R U
C30 C 0.86093(12) 0.53633(8) 0.47008(11) 0.0261(3) Uani 1 1 d . .
H30A H 0.930670 0.544393 0.437098 0.039 Uiso 1 1 calc R U
H30B H 0.852350 0.480431 0.484644 0.039 Uiso 1 1 calc R U
H30C H 0.864934 0.566328 0.531830 0.039 Uiso 1 1 calc R U
C31 C 0.48329(12) 0.47582(9) 0.15021(11) 0.0257(3) Uani 1 1 d . .
H31A H 0.473651 0.528409 0.119755 0.031 Uiso 1 1 calc R U
H31B H 0.559507 0.456533 0.136984 0.031 Uiso 1 1 calc R U
C29 C 0.95221(13) 0.18989(9) 0.11940(11) 0.0298(3) Uani 1 1 d . .
H29A H 0.937183 0.246423 0.116765 0.045 Uiso 1 1 calc R U
H29B H 0.918639 0.165087 0.058845 0.045 Uiso 1 1 calc R U
H29C H 1.034242 0.180848 0.125339 0.045 Uiso 1 1 calc R U
C33 C 0.36191(12) 0.52659(8) 0.29865(11) 0.0245(3) Uani 1 1 d . .
H33A H 0.349745 0.574751 0.258435 0.029 Uiso 1 1 calc R U
H33B H 0.297756 0.490740 0.280617 0.029 Uiso 1 1 calc R U
C23 C 0.64212(13) 0.67234(8) 0.34832(13) 0.0317(4) Uani 1 1 d . .
H23 H 0.629719 0.727233 0.341906 0.038 Uiso 1 1 calc R U
C27 C 1.13127(12) 0.17894(9) 0.44863(12) 0.0281(3) Uani 1 1 d . .
H27A H 1.128022 0.235988 0.456957 0.042 Uiso 1 1 calc R U
H27B H 1.210239 0.161397 0.458205 0.042 Uiso 1 1 calc R U
H27C H 1.086814 0.153472 0.497418 0.042 Uiso 1 1 calc R U
C22 C 0.73605(12) 0.64341(8) 0.40218(12) 0.0278(3) Uani 1 1 d . .
H22 H 0.785097 0.678568 0.439256 0.033 Uiso 1 1 calc R U
C34 C 0.35947(13) 0.54863(9) 0.40768(12) 0.0308(4) Uani 1 1 d . .
H34A H 0.371340 0.501485 0.448513 0.046 Uiso 1 1 calc R U
H34B H 0.285789 0.571834 0.418709 0.046 Uiso 1 1 calc R U
H34C H 0.419702 0.586672 0.425641 0.046 Uiso 1 1 calc R U
C32 C 0.39482(14) 0.42082(10) 0.09991(12) 0.0338(4) Uani 1 1 d . .
H32A H 0.407062 0.367525 0.125663 0.051 Uiso 1 1 calc R U
H32B H 0.401724 0.420927 0.028473 0.051 Uiso 1 1 calc R U
H32C H 0.318849 0.438677 0.113259 0.051 Uiso 1 1 calc R U
B1 B 0.95326(13) 0.18698(9) 0.31515(12) 0.0184(3) Uani 1 1 d . .
B2 B 0.47830(13) 0.48480(9) 0.26949(12) 0.0211(3) Uani 1 1 d . .

loop_
_atom_site_aniso_label
_atom_site_aniso_U_11
_atom_site_aniso_U_22
_atom_site_aniso_U_33
_atom_site_aniso_U_23
_atom_site_aniso_U_13
_atom_site_aniso_U_12
N1 0.0177(5) 0.0137(5) 0.0228(6) 0.0005(4) -0.0022(5) -0.0003(4)
N2 0.0216(6) 0.0177(6) 0.0223(6) 0.0018(5) 0.0010(5) 0.0035(4)
C7 0.0180(6) 0.0154(6) 0.0129(6) -0.0005(5) -0.0018(5) -0.0006(5)
C6 0.0191(6) 0.0138(6) 0.0140(7) -0.0026(5) -0.0003(5) -0.0006(5)
C12 0.0197(6) 0.0150(6) 0.0148(7) -0.0001(5) -0.0019(5) -0.0001(5)
C5 0.0160(6) 0.0155(6) 0.0191(7) -0.0012(5) -0.0025(5) -0.0029(5)
C14 0.0193(6) 0.0170(6) 0.0141(7) -0.0019(5) 0.0006(5) -0.0014(5)
C13 0.0195(6) 0.0163(7) 0.0133(7) 0.0006(5) -0.0019(5) 0.0011(5)
C4 0.0182(6) 0.0222(7) 0.0207(7) 0.0023(6) -0.0036(6) -0.0055(5)
C20 0.0194(6) 0.0167(7) 0.0188(7) 0.0018(5) 0.0024(5) 0.0018(5)
C9 0.0181(6) 0.0204(7) 0.0246(8) 0.0000(6) 0.0030(6) 0.0017(5)
C8 0.0178(6) 0.0169(7) 0.0161(7) -0.0006(5) -0.0014(5) 0.0001(5)
C19 0.0192(6) 0.0181(7) 0.0145(7) -0.0020(5) 0.0000(5) 0.0007(5)
C11 0.0235(7) 0.0136(6) 0.0216(7) 0.0022(5) 0.0001(6) -0.0013(5)
C10 0.0212(7) 0.0193(7) 0.0252(8) 0.0036(6) 0.0031(6) -0.0039(5)
C15 0.0212(7) 0.0179(7) 0.0235(8) 0.0007(5) 0.0004(6) -0.0024(5)
C18 0.0189(7) 0.0219(7) 0.0188(7) -0.0025(5) 0.0005(6) 0.0012(5)
C21 0.0220(7) 0.0184(7) 0.0234(8) -0.0016(5) 0.0032(6) -0.0006(5)
C16 0.0192(7) 0.0254(7) 0.0319(9) 0.0005(6) 0.0022(6) -0.0054(5)
C28 0.0266(7) 0.0173(7) 0.0247(8) -0.0013(6) -0.0037(6) 0.0025(5)
C17 0.0172(7) 0.0264(8) 0.0303(8) -0.0002(6) -0.0004(6) 0.0014(5)
C26 0.0221(7) 0.0163(7) 0.0251(8) 0.0004(5) 0.0021(6) 0.0031(5)
C1 0.0198(7) 0.0149(7) 0.0353(9) 0.0020(6) -0.0038(6) 0.0016(5)
C25 0.0276(7) 0.0287(8) 0.0199(8) 0.0016(6) 0.0028(6) -0.0043(6)
C24 0.0255(7) 0.0193(7) 0.0384(9) 0.0047(6) 0.0009(7) 0.0058(6)
C2 0.0251(7) 0.0187(7) 0.0394(9) 0.0118(6) -0.0061(7) -0.0013(6)
C3 0.0217(7) 0.0277(8) 0.0266(8) 0.0099(6) -0.0025(6) -0.0058(6)
C30 0.0266(7) 0.0217(7) 0.0289(8) -0.0035(6) -0.0049(6) -0.0029(6)
C31 0.0250(7) 0.0268(8) 0.0253(8) 0.0002(6) 0.0019(6) 0.0038(6)
C29 0.0341(8) 0.0318(8) 0.0229(8) -0.0015(6) -0.0007(7) 0.0047(6)
C33 0.0221(7) 0.0244(7) 0.0269(8) 0.0041(6) 0.0011(6) 0.0050(6)
C23 0.0305(8) 0.0157(7) 0.0489(10) -0.0005(7) 0.0041(7) 0.0036(6)
C27 0.0246(7) 0.0240(7) 0.0341(9) -0.0020(6) -0.0074(7) 0.0019(6)
C22 0.0277(7) 0.0192(7) 0.0367(9) -0.0067(6) 0.0036(7) -0.0022(6)
C34 0.0334(8) 0.0304(8) 0.0295(9) 0.0043(7) 0.0080(7) 0.0104(6)
C32 0.0415(9) 0.0330(9) 0.0257(9) -0.0027(7) -0.0047(7) 0.0001(7)
B1 0.0195(7) 0.0163(7) 0.0196(8) 0.0000(6) 0.0020(6) 0.0008(6)
B2 0.0178(7) 0.0223(8) 0.0226(9) 0.0003(6) -0.0019(6) 0.0017(6)

loop_
_atom_type_symbol
_atom_type_description
_atom_type_scat_dispersion_real
_atom_type_scat_dispersion_imag
_atom_type_scat_source
C C 0.0181 0.0091 'International Tables Vol C Tables 4.2.6.8 and 6.1.1.4'
H H 0.0000 0.0000 'International Tables Vol C Tables 4.2.6.8 and 6.1.1.4'
B B 0.0090 0.0039 'International Tables Vol C Tables 4.2.6.8 and 6.1.1.4'
N N 0.0311 0.0180 'International Tables Vol C Tables 4.2.6.8 and 6.1.1.4'

loop_
_geom_angle_atom_site_label_1
_geom_angle_atom_site_label_2
_geom_angle_atom_site_label_3
_geom_angle
C1 N1 C5 119.61(12)
C1 N1 B1 117.66(11)
C5 N1 B1 122.61(10)
C24 N2 C20 119.84(12)
C24 N2 B2 117.38(11)
C20 N2 B2 122.52(11)
C6 C7 C8 119.62(11)
C6 C7 C12 118.94(11)
C8 C7 C12 121.44(11)
C14 C6 C7 119.04(12)
C14 C6 C5 121.50(11)
C7 C6 C5 119.46(11)
C13 C12 C11 122.91(12)
C13 C12 C7 119.42(11)
C11 C12 C7 117.56(12)
N1 C5 C4 119.28(12)
N1 C5 C6 117.51(11)
C4 C5 C6 123.11(12)
C6 C14 C15 123.19(12)
C6 C14 C19 119.32(11)
C15 C14 C19 117.41(12)
C19 C13 C12 119.05(12)
C19 C13 C20 119.40(11)
C12 C13 C20 121.52(11)
C3 C4 C5 117.93(13)
C3 C4 C25 117.79(13)
C5 C4 C25 124.09(12)
N2 C20 C21 119.34(12)
N2 C20 C13 117.50(12)
C21 C20 C13 122.94(12)
C8 C9 C10 122.24(12)
C8 C9 H9 118.9
C10 C9 H9 118.9
C9 C8 C7 117.11(12)
C9 C8 B1 122.31(12)
C7 C8 B1 119.44(11)
C13 C19 C18 119.32(12)
C13 C19 C14 119.00(12)
C18 C19 C14 121.68(12)
C10 C11 C12 120.65(12)
C10 C11 H11 119.7
C12 C11 H11 119.7
C11 C10 C9 120.89(12)
C11 C10 H10 119.6
C9 C10 H10 119.6
C16 C15 C14 120.45(13)
C16 C15 H15 119.8
C14 C15 H15 119.8
C17 C18 C19 116.77(12)
C17 C18 B2 122.93(12)
C19 C18 B2 119.45(12)
C22 C21 C20 117.82(13)
C22 C21 C30 117.80(13)
C20 C21 C30 124.21(12)
C15 C16 C17 121.10(13)
C15 C16 H16 119.5
C17 C16 H16 119.5
C29 C28 B1 115.06(12)
C29 C28 H28A 108.5
B1 C28 H28A 108.5
C29 C28 H28B 108.5
B1 C28 H28B 108.5
H28A C28 H28B 107.5
C18 C17 C16 122.38(13)
C18 C17 H17 118.8
C16 C17 H17 118.8
C27 C26 B1 115.32(11)
C27 C26 H26A 108.4
B1 C26 H26A 108.4
C27 C26 H26B 108.4
B1 C26 H26B 108.4
H26A C26 H26B 107.5
N1 C1 C2 122.72(13)
N1 C1 H1 118.6
C2 C1 H1 118.6
C4 C25 H25A 109.5
C4 C25 H25B 109.5
H25A C25 H25B 109.5
C4 C25 H25C 109.5
H25A C25 H25C 109.5
H25B C25 H25C 109.5
N2 C24 C23 122.58(14)
N2 C24 H24 118.7
C23 C24 H24 118.7
C1 C2 C3 117.98(13)
C1 C2 H2 121.0
C3 C2 H2 121.0
C2 C3 C4 121.00(13)
C2 C3 H3 119.5
C4 C3 H3 119.5
C21 C30 H30A 109.5
C21 C30 H30B 109.5
H30A C30 H30B 109.5
C21 C30 H30C 109.5
H30A C30 H30C 109.5
H30B C30 H30C 109.5
C32 C31 B2 115.07(12)
C32 C31 H31A 108.5
B2 C31 H31A 108.5
C32 C31 H31B 108.5
B2 C31 H31B 108.5
H31A C31 H31B 107.5
C28 C29 H29A 109.5
C28 C29 H29B 109.5
H29A C29 H29B 109.5
C28 C29 H29C 109.5
H29A C29 H29C 109.5
H29B C29 H29C 109.5
C34 C33 B2 115.15(12)
C34 C33 H33A 108.5
B2 C33 H33A 108.5
C34 C33 H33B 108.5
B2 C33 H33B 108.5
H33A C33 H33B 107.5
C24 C23 C22 117.96(14)
C24 C23 H23 121.0
C22 C23 H23 121.0
C26 C27 H27A 109.5
C26 C27 H27B 109.5
H27A C27 H27B 109.5
C26 C27 H27C 109.5
H27A C27 H27C 109.5
H27B C27 H27C 109.5
C23 C22 C21 121.30(14)
C23 C22 H22 119.4
C21 C22 H22 119.4
C33 C34 H34A 109.5
C33 C34 H34B 109.5
H34A C34 H34B 109.5
C33 C34 H34C 109.5
H34A C34 H34C 109.5
H34B C34 H34C 109.5
C31 C32 H32A 109.5
C31 C32 H32B 109.5
H32A C32 H32B 109.5
C31 C32 H32C 109.5
H32A C32 H32C 109.5
H32B C32 H32C 109.5
C8 B1 C28 110.97(11)
C8 B1 C26 111.59(11)
C28 B1 C26 113.49(11)
C8 B1 N1 106.64(10)
C28 B1 N1 105.16(11)
C26 B1 N1 108.52(11)
C18 B2 C33 112.19(12)
C18 B2 C31 111.81(12)
C33 B2 C31 112.41(12)
C18 B2 N2 105.98(11)
C33 B2 N2 108.05(11)
C31 B2 N2 105.92(11)

loop_
_geom_bond_atom_site_label_1
_geom_bond_atom_site_label_2
_geom_bond_distance
N1 C1 1.3488(17)
N1 C5 1.3666(17)
N1 B1 1.6374(18)
N2 C24 1.3427(18)
N2 C20 1.3673(17)
N2 B2 1.6418(19)
C7 C6 1.4161(18)
C7 C8 1.4346(18)
C7 C12 1.4373(18)
C6 C14 1.4156(18)
C6 C5 1.4797(18)
C12 C13 1.4159(18)
C12 C11 1.4274(18)
C5 C4 1.4136(19)
C14 C15 1.4255(18)
C14 C19 1.4400(18)
C13 C19 1.4122(18)
C13 C20 1.4792(18)
C4 C3 1.388(2)
C4 C25 1.510(2)
C20 C21 1.4121(19)
C9 C8 1.3780(19)
C9 C10 1.4140(19)
C9 H9 0.9500
C8 B1 1.6111(19)
C19 C18 1.4380(18)
C11 C10 1.3599(19)
C11 H11 0.9500
C10 H10 0.9500
C15 C16 1.3622(19)
C15 H15 0.9500
C18 C17 1.3741(19)
C18 B2 1.615(2)
C21 C22 1.389(2)
C21 C30 1.505(2)
C16 C17 1.413(2)
C16 H16 0.9500
C28 C29 1.519(2)
C28 B1 1.630(2)
C28 H28A 0.9900
C28 H28B 0.9900
C17 H17 0.9500
C26 C27 1.528(2)
C26 B1 1.6320(19)
C26 H26A 0.9900
C26 H26B 0.9900
C1 C2 1.362(2)
C1 H1 0.9500
C25 H25A 0.9800
C25 H25B 0.9800
C25 H25C 0.9800
C24 C23 1.369(2)
C24 H24 0.9500
C2 C3 1.382(2)
C2 H2 0.9500
C3 H3 0.9500
C30 H30A 0.9800
C30 H30B 0.9800
C30 H30C 0.9800
C31 C32 1.525(2)
C31 B2 1.633(2)
C31 H31A 0.9900
C31 H31B 0.9900
C29 H29A 0.9800
C29 H29B 0.9800
C29 H29C 0.9800
C33 C34 1.530(2)
C33 B2 1.6278(19)
C33 H33A 0.9900
C33 H33B 0.9900
C23 C22 1.372(2)
C23 H23 0.9500
C27 H27A 0.9800
C27 H27B 0.9800
C27 H27C 0.9800
C22 H22 0.9500
C34 H34A 0.9800
C34 H34B 0.9800
C34 H34C 0.9800
C32 H32A 0.9800
C32 H32B 0.9800
C32 H32C 0.9800
